data_2107466
loop_
_publ_author_name
'\'Slepokura, Katarzyna Anna'

_publ_section_title
;
 Reversible <i>chair</i> {\/leftrightarrow} <i>skew</i> conformational
 interconversion of 1,3,2-dioxaphosphorinane ring in the solid state
;
_journal_issue 1
_journal_name_full 'Acta Crystallographica Section B'
_journal_page_first 117
_journal_page_last 125
_journal_paper_doi 10.1107/S2052520615020259
_journal_volume 72
_journal_year 2016
_chemical_formula_moiety 'C5 H10 O6 P, H4 N'
_chemical_formula_sum 'C5 H14 N O6 P'
_chemical_formula_weight 215.14
_chemical_melting_point 446(2)
_chemical_name_common
;
 ammonium salt of 
 1,3-cyclic dihydroxyacetone phosphate dimethyl acetal
;
_chemical_name_systematic
;
 ammonium 
 5,5-dimethoxy-2-oxo-1,3,2-dioxaphosphorinan-2-olate
;
_space_group_crystal_system monoclinic
_space_group_IT_number 14
_space_group_name_Hall '-P 2yab'
_space_group_name_H-M_alt 'P 1 21/a 1'
_symmetry_space_group_name_Hall '-P 2yab'
_symmetry_space_group_name_H-M 'P 1 21/a 1'
_atom_sites_solution_hydrogens mixed
_atom_sites_solution_primary direct
_atom_sites_solution_secondary difmap
_audit_creation_method SHELXL-2013
_cell_angle_alpha 90
_cell_angle_beta 97.86(3)
_cell_angle_gamma 90
_cell_formula_units_Z 4
_cell_length_a 11.390(4)
_cell_length_b 6.862(2)
_cell_length_c 12.216(5)
_cell_measurement_reflns_used 5808
_cell_measurement_temperature 205(2)
_cell_measurement_theta_max 38.40
_cell_measurement_theta_min 2.29
_cell_volume 945.8(6)
_computing_cell_refinement
;
CrysAlis RED, Oxford Diffraction Ltd.,
Version 1.171.33.42 (release 29-05-2009 CrysAlis171 .NET)
(compiled May 29 2009,17:40:42)
;
_computing_data_collection
;
CrysAlis CCD, Oxford Diffraction Ltd.,
Version 1.171.33.42 (release 29-05-2009 CrysAlis171 .NET)
(compiled May 29 2009,17:40:42)
;
_computing_data_reduction
;
CrysAlis RED, Oxford Diffraction Ltd.,
Version 1.171.33.42 (release 29-05-2009 CrysAlis171 .NET)
(compiled May 29 2009,17:40:42)
;
_computing_structure_refinement 'SHELXL-2013 (Sheldrick, 2013)'
_computing_structure_solution 'SHELXS-97 (Sheldrick, 2008)'
_diffrn_ambient_temperature 205(2)
_diffrn_measured_fraction_theta_full 0.999
_diffrn_measured_fraction_theta_max 0.921
_diffrn_measurement_device_type
;
Xcalibur PX kappa-geometry diffractometer with an Onyx 
CCD camera 
;
_diffrn_measurement_method 'omega and phi scans'
_diffrn_radiation_type MoK\a
_diffrn_radiation_wavelength 0.71073
_diffrn_reflns_av_R_equivalents 0.0257
_diffrn_reflns_av_unetI/netI 0.0395
_diffrn_reflns_laue_measured_fraction_full 0.999
_diffrn_reflns_laue_measured_fraction_max 0.921
_diffrn_reflns_limit_h_max 18
_diffrn_reflns_limit_h_min -19
_diffrn_reflns_limit_k_max 11
_diffrn_reflns_limit_k_min -8
_diffrn_reflns_limit_l_max 17
_diffrn_reflns_limit_l_min -20
_diffrn_reflns_number 14164
_diffrn_reflns_point_group_measured_fraction_full 0.999
_diffrn_reflns_point_group_measured_fraction_max 0.921
_diffrn_reflns_theta_full 25.242
_diffrn_reflns_theta_max 38.519
_diffrn_reflns_theta_min 3.367
_diffrn_source 'Enhance (Mo) X-ray Source'
_exptl_absorpt_coefficient_mu 0.292
_exptl_absorpt_correction_T_max 1.000
_exptl_absorpt_correction_T_min 0.851
_exptl_absorpt_correction_type multi-scan
_exptl_absorpt_process_details
;
CrysAlis RED, Oxford Diffraction Ltd.,
Version 1.171.33.42 (release 29-05-2009 CrysAlis171 .NET)
(compiled May 29 2009,17:40:42)
Empirical absorption correction using spherical harmonics,
 implemented in SCALE3 ABSPACK scaling algorithm.
;
_exptl_crystal_colour colourless
_exptl_crystal_density_diffrn 1.511
_exptl_crystal_description plate
_exptl_crystal_F_000 456
_exptl_crystal_size_max 0.45
_exptl_crystal_size_mid 0.16
_exptl_crystal_size_min 0.06
_refine_diff_density_max 0.401
_refine_diff_density_min -0.263
_refine_diff_density_rms 0.058
_refine_ls_extinction_method none
_refine_ls_goodness_of_fit_ref 1.013
_refine_ls_hydrogen_treatment mixed
_refine_ls_matrix_type full
_refine_ls_number_parameters 192
_refine_ls_number_reflns 4906
_refine_ls_number_restraints 30
_refine_ls_restrained_S_all 1.036
_refine_ls_R_factor_all 0.0787
_refine_ls_R_factor_gt 0.0396
_refine_ls_shift/su_max 0.000
_refine_ls_shift/su_mean 0.000
_refine_ls_structure_factor_coef Fsqd
_refine_ls_weighting_details 'w=1/[\s^2^(Fo^2^)+(0.0583P)^2^+0.0177P] where P=(Fo^2^+2Fc^2^)/3'
_refine_ls_weighting_scheme calc
_refine_ls_wR_factor_gt 0.1025
_refine_ls_wR_factor_ref 0.1139
_reflns_Friedel_coverage 0.000
_reflns_number_gt 3051
_reflns_number_total 4906
_reflns_threshold_expression 'I > 2\s(I)'
_cod_data_source_file wf5120sup1.cif
_cod_data_source_block MTP_sl8mt
_cod_depositor_comments
;
The following automatic conversions were performed:

'_chemical_melting_point' value '444-448' was changed to '446(2)' -
the average value was taken and precision was estimated.

Automatic conversion script
Id: cif_fix_values 4268 2015-11-12 08:31:59Z antanas 

 Adding full bibliography for 2107464--2107467.cif.

 Adding full bibliography for 2107464--2107467.cif.
;
_cod_database_code 2107466
_shelx_space_group_comment
;
The symmetry employed for this shelxl refinement is uniquely defined
by the following loop, which should always be used as a source of
symmetry information in preference to the above space-group names.
They are only intended as comments.
;
_shelx_estimated_absorpt_t_min 0.880
_shelx_estimated_absorpt_t_max 0.983
_shelxl_version_number 2013-4

loop_
_space_group_symop_operation_xyz
'x, y, z'
'-x+1/2, y+1/2, -z'
'-x, -y, -z'
'x-1/2, -y-1/2, z'

loop_
_atom_site_label
_atom_site_type_symbol
_atom_site_fract_x
_atom_site_fract_y
_atom_site_fract_z
_atom_site_U_iso_or_equiv
_atom_site_adp_type
_atom_site_occupancy
_atom_site_site_symmetry_order
_atom_site_calc_flag
_atom_site_refinement_flags_posn
_atom_site_refinement_flags_adp
_atom_site_refinement_flags_occupancy
_atom_site_disorder_assembly
_atom_site_disorder_group
P1 P 0.40746(10) 0.59840(17) 0.34360(7) 0.0237(2) Uani 0.7821(19) 1 d D . P A 1
O1 O 0.40067(8) 0.58475(17) 0.21205(8) 0.0301(2) Uani 0.7821(19) 1 d D . P A 1
O21 O 0.54607(12) 0.2655(2) 0.11137(12) 0.0317(4) Uani 0.7821(19) 1 d D . P A 1
O22 O 0.70227(10) 0.42140(17) 0.22038(10) 0.0371(3) Uani 0.782(2) 1 d D . P A 1
O3 O 0.52398(16) 0.4703(3) 0.38127(10) 0.0257(4) Uani 0.7821(19) 1 d D . P A 1
O4 O 0.30034(14) 0.5007(2) 0.37393(15) 0.0291(4) Uani 0.7821(19) 1 d D . P A 1
O5 O 0.43473(13) 0.80081(18) 0.38344(14) 0.0317(3) Uani 0.7821(19) 1 d D . P A 1
C1 C 0.51319(13) 0.58478(19) 0.17144(12) 0.0325(3) Uani 0.7821(19) 1 d D . P A 1
H1A H 0.5614 0.6937 0.2042 0.039 Uiso 0.7821(19) 1 calc R U P A 1
H1B H 0.5010 0.6022 0.0911 0.039 Uiso 0.7821(19) 1 calc R U P A 1
C2 C 0.57821(17) 0.39317(17) 0.20047(12) 0.0250(3) Uani 0.7821(19) 1 d D . P A 1
C3 C 0.54384(14) 0.3126(2) 0.30852(12) 0.0236(13) Uani 0.7821(19) 1 d D . P A 1
H3A H 0.4717 0.2340 0.2928 0.028 Uiso 0.7821(19) 1 calc R U P A 1
H3B H 0.6074 0.2285 0.3443 0.028 Uiso 0.7821(19) 1 calc R U P A 1
C4 C 0.5967(2) 0.0728(2) 0.12769(17) 0.0478(5) Uani 0.7821(19) 1 d D . P A 1
H4A H 0.6796 0.0835 0.1584 0.072 Uiso 0.7821(19) 1 calc R U P A 1
H4B H 0.5901 0.0053 0.0574 0.072 Uiso 0.7821(19) 1 calc R U P A 1
H4C H 0.5545 0.0004 0.1782 0.072 Uiso 0.7821(19) 1 calc R U P A 1
C5 C 0.75371(17) 0.4952(3) 0.12792(16) 0.0514(5) Uani 0.7821(19) 1 d D . P A 1
H5A H 0.7378 0.4054 0.0664 0.077 Uiso 0.7821(19) 1 calc R U P A 1
H5B H 0.8387 0.5088 0.1482 0.077 Uiso 0.7821(19) 1 calc R U P A 1
H5C H 0.7194 0.6213 0.1066 0.077 Uiso 0.7821(19) 1 calc R U P A 1
P10 P 0.4188(3) 0.6175(6) 0.3469(2) 0.0216(7) Uani 0.2179(19) 1 d D . P A 2
O10 O 0.4242(3) 0.6655(4) 0.2198(2) 0.0267(8) Uiso 0.2179(19) 1 d D . P A 2
O210 O 0.5465(4) 0.2287(6) 0.1141(4) 0.0229(13) Uiso 0.2179(19) 1 d D . P A 2
O220 O 0.6542(3) 0.4969(5) 0.1927(2) 0.0250(7) Uiso 0.2179(19) 1 d D . P A 2
O30 O 0.5352(5) 0.4859(8) 0.3761(3) 0.0242(18) Uiso 0.2179(19) 1 d D . P A 2
O40 O 0.3097(5) 0.5040(9) 0.3552(5) 0.0258(15) Uiso 0.2179(19) 1 d D . P A 2
O50 O 0.4392(5) 0.7996(7) 0.4136(3) 0.0257(12) Uiso 0.2179(19) 1 d D . P A 2
C10 C 0.4383(3) 0.5058(5) 0.1477(3) 0.0234(9) Uiso 0.2179(19) 1 d D . P A 2
H10A H 0.4436 0.5557 0.0734 0.028 Uiso 0.2179(19) 1 calc R U P A 2
H10B H 0.3685 0.4213 0.1433 0.028 Uiso 0.2179(19) 1 calc R U P A 2
C20 C 0.5491(3) 0.3867(4) 0.1875(3) 0.0238(15) Uiso 0.2179(19) 1 d D . P A 2
C30 C 0.5437(5) 0.3190(6) 0.3064(3) 0.035(6) Uiso 0.2179(19) 1 d D . P A 2
H30A H 0.4747 0.2344 0.3083 0.042 Uiso 0.2179(19) 1 calc R U P A 2
H30B H 0.6151 0.2442 0.3334 0.042 Uiso 0.2179(19) 1 calc R U P A 2
C40 C 0.6453(5) 0.0963(8) 0.1341(6) 0.0372(16) Uiso 0.2179(19) 1 d D . P A 2
H40A H 0.7188 0.1686 0.1365 0.056 Uiso 0.2179(19) 1 calc R U P A 2
H40B H 0.6400 0.0008 0.0751 0.056 Uiso 0.2179(19) 1 calc R U P A 2
H40C H 0.6435 0.0305 0.2041 0.056 Uiso 0.2179(19) 1 calc R U P A 2
C50 C 0.6837(5) 0.5662(8) 0.0892(3) 0.0368(12) Uiso 0.2179(19) 1 d D . P A 2
H50A H 0.6866 0.4572 0.0391 0.055 Uiso 0.2179(19) 1 calc R U P A 2
H50B H 0.7605 0.6297 0.1011 0.055 Uiso 0.2179(19) 1 calc R U P A 2
H50C H 0.6242 0.6586 0.0575 0.055 Uiso 0.2179(19) 1 calc R U P A 2
N1 N 0.15523(9) 0.63512(14) 0.51855(9) 0.0315(2) Uani 1 1 d . . . . .
H1N H 0.2156(14) 0.608(2) 0.4751(13) 0.045(4) Uiso 1 1 d . . . . .
H2N H 0.0866(13) 0.6616(19) 0.4760(12) 0.037(4) Uiso 1 1 d . . . . .
H3N H 0.1446(13) 0.530(2) 0.5643(12) 0.044(4) Uiso 1 1 d . . . . .
H4N H 0.1787(14) 0.740(2) 0.5589(13) 0.051(4) Uiso 1 1 d . . . . .

loop_
_atom_site_aniso_label
_atom_site_aniso_U_11
_atom_site_aniso_U_22
_atom_site_aniso_U_33
_atom_site_aniso_U_23
_atom_site_aniso_U_13
_atom_site_aniso_U_12
P1 0.0264(3) 0.0201(3) 0.0259(4) -0.0022(2) 0.0082(2) 0.0021(2)
O1 0.0327(5) 0.0339(6) 0.0247(5) 0.0020(4) 0.0068(4) 0.0080(4)
O21 0.0414(7) 0.0270(6) 0.0284(6) -0.0056(5) 0.0109(4) 0.0018(5)
O22 0.0314(5) 0.0420(6) 0.0403(6) -0.0010(5) 0.0140(4) -0.0074(5)
O3 0.0284(6) 0.0287(7) 0.0213(6) -0.0024(4) 0.0076(4) 0.0054(5)
O4 0.0288(6) 0.0291(6) 0.0320(7) -0.0020(5) 0.0132(5) -0.0018(4)
O5 0.0384(6) 0.0223(6) 0.0355(8) -0.0056(5) 0.0092(6) 0.0006(4)
C1 0.0455(8) 0.0264(7) 0.0288(7) 0.0059(5) 0.0163(6) 0.0046(5)
C2 0.0290(7) 0.0239(7) 0.0242(6) -0.0024(5) 0.0109(5) -0.0005(5)
C3 0.0294(16) 0.0210(13) 0.0224(13) 0.0020(4) 0.0106(6) 0.0067(5)
C4 0.0694(15) 0.0289(8) 0.0460(10) -0.0094(7) 0.0109(10) 0.0114(8)
C5 0.0484(9) 0.0559(11) 0.0560(11) -0.0017(9) 0.0289(8) -0.0163(8)
P10 0.0188(8) 0.0258(13) 0.0214(11) 0.0001(8) 0.0069(7) -0.0016(7)
N1 0.0308(4) 0.0244(5) 0.0419(5) -0.0012(4) 0.0142(4) -0.0010(3)

loop_
_atom_type_symbol
_atom_type_description
_atom_type_scat_dispersion_real
_atom_type_scat_dispersion_imag
_atom_type_scat_source
C C 0.0033 0.0016 'International Tables Vol C Tables 4.2.6.8 and 6.1.1.4'
H H 0.0000 0.0000 'International Tables Vol C Tables 4.2.6.8 and 6.1.1.4'
N N 0.0061 0.0033 'International Tables Vol C Tables 4.2.6.8 and 6.1.1.4'
O O 0.0106 0.0060 'International Tables Vol C Tables 4.2.6.8 and 6.1.1.4'
P P 0.1023 0.0942 'International Tables Vol C Tables 4.2.6.8 and 6.1.1.4'

loop_
_geom_angle_atom_site_label_1
_geom_angle_atom_site_label_2
_geom_angle_atom_site_label_3
_geom_angle
O4 P1 O5 118.79(8)
O4 P1 O1 107.21(9)
O5 P1 O1 111.20(9)
O4 P1 O3 110.91(9)
O5 P1 O3 106.82(8)
O1 P1 O3 100.38(6)
C1 O1 P1 115.07(10)
C2 O21 C4 113.97(13)
C2 O22 C5 114.78(13)
C3 O3 P1 115.38(9)
O1 C1 C2 110.31(10)
O1 C1 H1A 109.6
C2 C1 H1A 109.6
O1 C1 H1B 109.6
C2 C1 H1B 109.6
H1A C1 H1B 108.1
O21 C2 O22 111.52(11)
O21 C2 C1 106.86(15)
O22 C2 C1 111.32(12)
O21 C2 C3 111.85(12)
O22 C2 C3 105.58(14)
C1 C2 C3 109.78(10)
O3 C3 C2 109.95(13)
O3 C3 H3A 109.7
C2 C3 H3A 109.7
O3 C3 H3B 109.7
C2 C3 H3B 109.7
H3A C3 H3B 108.2
O21 C4 H4A 109.5
O21 C4 H4B 109.5
H4A C4 H4B 109.5
O21 C4 H4C 109.5
H4A C4 H4C 109.5
H4B C4 H4C 109.5
O22 C5 H5A 109.5
O22 C5 H5B 109.5
H5A C5 H5B 109.5
O22 C5 H5C 109.5
H5A C5 H5C 109.5
H5B C5 H5C 109.5
O40 P10 O50 118.1(2)
O40 P10 O10 108.6(2)
O50 P10 O10 109.5(2)
O40 P10 O30 111.4(2)
O50 P10 O30 106.7(2)
O10 P10 O30 101.09(17)
C10 O10 P10 117.6(2)
C20 O210 C40 115.5(3)
C20 O220 C50 116.0(3)
C30 O30 P10 115.9(2)
O10 C10 C20 111.9(2)
O10 C10 H10A 109.2
C20 C10 H10A 109.2
O10 C10 H10B 109.2
C20 C10 H10B 109.2
H10A C10 H10B 107.9
O210 C20 O220 112.7(2)
O210 C20 C10 105.4(2)
O220 C20 C10 112.8(2)
O210 C20 C30 111.8(2)
O220 C20 C30 105.3(2)
C10 C20 C30 109.0(2)
O30 C30 C20 109.5(2)
O30 C30 H30A 109.8
C20 C30 H30A 109.8
O30 C30 H30B 109.8
C20 C30 H30B 109.8
H30A C30 H30B 108.2
O210 C40 H40A 109.5
O210 C40 H40B 109.5
H40A C40 H40B 109.5
O210 C40 H40C 109.5
H40A C40 H40C 109.5
H40B C40 H40C 109.5
O220 C50 H50A 109.5
O220 C50 H50B 109.5
H50A C50 H50B 109.5
O220 C50 H50C 109.5
H50A C50 H50C 109.5
H50B C50 H50C 109.5
H1N N1 H2N 111.0(13)
H1N N1 H3N 110.5(12)
H2N N1 H3N 109.3(13)
H1N N1 H4N 106.5(13)
H2N N1 H4N 109.1(13)
H3N N1 H4N 110.3(14)

loop_
_geom_bond_atom_site_label_1
_geom_bond_atom_site_label_2
_geom_bond_distance
P1 O4 1.4828(13)
P1 O5 1.4904(12)
P1 O1 1.6011(12)
P1 O3 1.6058(10)
O1 C1 1.4362(16)
O21 C2 1.4062(17)
O21 C4 1.4454(19)
O22 C2 1.414(2)
O22 C5 1.4340(19)
O3 C3 1.4381(13)
C1 C2 1.5268(19)
C1 H1A 0.9800
C1 H1B 0.9800
C2 C3 1.5307(17)
C3 H3A 0.9800
C3 H3B 0.9800
C4 H4A 0.9700
C4 H4B 0.9700
C4 H4C 0.9700
C5 H5A 0.9700
C5 H5B 0.9700
C5 H5C 0.9700
P10 O40 1.4818(19)
P10 O50 1.4931(18)
P10 O10 1.5962(19)
P10 O30 1.6033(17)
O10 C10 1.429(2)
O210 C20 1.405(2)
O210 C40 1.440(3)
O220 C20 1.410(3)
O220 C50 1.433(3)
O30 C30 1.438(2)
C10 C20 1.526(3)
C10 H10A 0.9800
C10 H10B 0.9800
C20 C30 1.534(2)
C30 H30A 0.9800
C30 H30B 0.9800
C40 H40A 0.9700
C40 H40B 0.9700
C40 H40C 0.9700
C50 H50A 0.9700
C50 H50B 0.9700
C50 H50C 0.9700
N1 H1N 0.943(16)
N1 H2N 0.897(14)
N1 H3N 0.929(15)
N1 H4N 0.895(16)

loop_
_geom_hbond_atom_site_label_D
_geom_hbond_atom_site_label_H
_geom_hbond_atom_site_label_A
_geom_hbond_distance_DH
_geom_hbond_distance_HA
_geom_hbond_distance_DA
_geom_hbond_angle_DHA
_geom_hbond_site_symmetry_A
N1 H1N O4 0.94(2) 1.82(2) 2.739(2) 163(2) .
N1 H1N O40 0.94(2) 2.06(2) 2.974(5) 164(2) .
N1 H2N O5 0.90(2) 1.95(2) 2.845(2) 176(2) 4_575
N1 H2N O50 0.90(2) 1.77(2) 2.652(5) 169(2) 4_575
N1 H3N O5 0.93(2) 1.96(2) 2.8428(17) 157(2) 2_546
N1 H3N O50 0.93(2) 1.89(2) 2.718(4) 148(2) 2_546
N1 H4N O4 0.90(2) 1.97(2) 2.845(2) 167(2) 2_556
N1 H4N O40 0.90(2) 2.09(2) 2.963(6) 166(2) 2_556
C40 H40C O40 0.97 2.47 3.146(9) 127 4_665

loop_
_geom_torsion_atom_site_label_1
_geom_torsion_atom_site_label_2
_geom_torsion_atom_site_label_3
_geom_torsion_atom_site_label_4
_geom_torsion
O4 P1 O1 C1 -152.09(11)
O5 P1 O1 C1 76.54(12)
O3 P1 O1 C1 -36.20(13)
O4 P1 O3 C3 80.82(16)
O5 P1 O3 C3 -148.32(15)
O1 P1 O3 C3 -32.26(16)
P1 O1 C1 C2 70.39(14)
C4 O21 C2 O22 60.53(19)
C4 O21 C2 C1 -177.61(17)
C4 O21 C2 C3 -57.4(2)
C5 O22 C2 O21 57.62(17)
C5 O22 C2 C1 -61.63(15)
C5 O22 C2 C3 179.30(12)
O1 C1 C2 O21 91.05(14)
O1 C1 C2 O22 -146.96(11)
O1 C1 C2 C3 -30.43(18)
P1 O3 C3 C2 69.87(17)
O21 C2 C3 O3 -152.53(13)
O22 C2 C3 O3 86.00(13)
C1 C2 C3 O3 -34.09(18)
O40 P10 O10 C10 -65.9(3)
O50 P10 O10 C10 163.7(3)
O30 P10 O10 C10 51.3(3)
O40 P10 O30 C30 60.5(4)
O50 P10 O30 C30 -169.2(4)
O10 P10 O30 C30 -54.7(4)
P10 O10 C10 C20 -56.6(4)
C40 O210 C20 O220 55.3(5)
C40 O210 C20 C10 178.7(5)
C40 O210 C20 C30 -63.0(5)
C50 O220 C20 O210 53.8(4)
C50 O220 C20 C10 -65.4(4)
C50 O220 C20 C30 175.9(4)
O10 C10 C20 O210 175.8(3)
O10 C10 C20 O220 -60.9(3)
O10 C10 C20 C30 55.7(3)
P10 O30 C30 C20 62.7(4)
O210 C20 C30 O30 -174.6(3)
O220 C20 C30 O30 62.8(4)
C10 C20 C30 O30 -58.4(4)
